data_7159578
loop_
_publ_author_name
'Li, Yu'
'Wang, Mei'
'Ma, Rongrong'
'Niu, Rui'
'Wang, Haodong'
'Zhang, Yantu'
'Lin, Jun-Bing'

_publ_section_title
;
 Organocatalytic allylic alkylation of alkyne-substituted MBH carbonates:
 access to quaternary carbon-containing 1,4-enynes.
;
_journal_issue 41
_journal_name_full 'Organic &amp; biomolecular chemistry'
_journal_page_first 8263
_journal_page_last 8266
_journal_paper_doi 10.1039/d3ob01317k
_journal_volume 21
_journal_year 2023
_chemical_absolute_configuration ad
_chemical_formula_moiety 'C17 H16 Br N O6'
_chemical_formula_sum 'C17 H16 Br N O6'
_chemical_formula_weight 410.22
_space_group_crystal_system monoclinic
_space_group_IT_number 9
_space_group_name_Hall 'C -2yc'
_space_group_name_H-M_alt 'C 1 c 1'
_atom_sites_solution_hydrogens geom
_atom_sites_solution_primary dual
_audit_creation_date 2022-12-22
_audit_creation_method
;
Olex2 1.5
(compiled 2022.04.07 svn.rca3783a0 for OlexSys, GUI svn.r6498)
;
_audit_update_record
;
2022-12-22 deposited with the CCDC.	2023-10-02 downloaded from the CCDC.
;
_cell_angle_alpha 90
_cell_angle_beta 118.518(11)
_cell_angle_gamma 90
_cell_formula_units_Z 4
_cell_length_a 9.220(3)
_cell_length_b 27.478(9)
_cell_length_c 8.339(3)
_cell_measurement_reflns_used 2706
_cell_measurement_temperature 291(2)
_cell_measurement_theta_max 22.18
_cell_measurement_theta_min 2.62
_cell_volume 1856.3(11)
_computing_cell_refinement 'SAINT V8.40B (Bruker, 2019)'
_computing_data_collection 'APEX4 V2022.1-1 (Bruker, 2022)'
_computing_data_reduction 'SAINT V8.40B (Bruker, 2019)'
_computing_molecular_graphics 'Olex2 1.5 (Dolomanov et al., 2009)'
_computing_publication_material 'Olex2 1.5 (Dolomanov et al., 2009)'
_computing_structure_refinement 'SHELXL 2019/2 (Sheldrick, 2015)'
_computing_structure_solution 'SHELXT 2014/5 (Sheldrick, 2014)'
_diffrn_ambient_temperature 291(2)
_diffrn_detector CPAD
_diffrn_detector_area_resol_mean 7.41
_diffrn_detector_type 'Bruker PHOTON 100'
_diffrn_measured_fraction_theta_full 0.996
_diffrn_measured_fraction_theta_max 0.995
_diffrn_measurement_device 'four-circle diffractometer'
_diffrn_measurement_device_type 'Bruker D8 VENTURE TXS PHOTON 100'
_diffrn_measurement_method '\w and \f shutterless scans'
_diffrn_measurement_specimen_support 'nylon loop'
_diffrn_radiation_monochromator 'Helios Multi-layer Optic'
_diffrn_radiation_probe x-ray
_diffrn_radiation_type MoK\a
_diffrn_radiation_wavelength 0.71073
_diffrn_reflns_av_R_equivalents 0.0294
_diffrn_reflns_av_unetI/netI 0.0511
_diffrn_reflns_Laue_measured_fraction_full 0.996
_diffrn_reflns_Laue_measured_fraction_max 0.995
_diffrn_reflns_limit_h_max 11
_diffrn_reflns_limit_h_min -11
_diffrn_reflns_limit_k_max 35
_diffrn_reflns_limit_k_min -35
_diffrn_reflns_limit_l_max 10
_diffrn_reflns_limit_l_min -10
_diffrn_reflns_number 8654
_diffrn_reflns_point_group_measured_fraction_full 0.767
_diffrn_reflns_point_group_measured_fraction_max 0.750
_diffrn_reflns_theta_full 25.242
_diffrn_reflns_theta_max 27.510
_diffrn_reflns_theta_min 2.621
_diffrn_source TXS
_diffrn_source_type 'Rotaing Anode'
_diffrn_standards_number 0
_exptl_absorpt_coefficient_mu 2.245
_exptl_absorpt_correction_T_max 0.0949
_exptl_absorpt_correction_T_min 0.0537
_exptl_absorpt_correction_type multi-scan
_exptl_absorpt_process_details
;
SADABS-2016/2 (Bruker,2016/2) was used for absorption correction.
wR2(int) was 0.1162 before and 0.0639 after correction.
The Ratio of minimum to maximum transmission is 0.5659.
The \l/2 correction factor is Not present.
;
_exptl_crystal_density_diffrn 1.468
_exptl_crystal_description block
_exptl_crystal_F_000 832
_exptl_crystal_size_max 0.13
_exptl_crystal_size_mid 0.12
_exptl_crystal_size_min 0.1
_refine_diff_density_max 0.412
_refine_diff_density_min -0.435
_refine_diff_density_rms 0.039
_refine_ls_abs_structure_details
;
 Flack x determined using 672 quotients [(I+)-(I-)]/[(I+)+(I-)]
 (Parsons, Flack and Wagner, Acta Cryst. B69 (2013) 249-259).
;
_refine_ls_abs_structure_Flack 0.049(8)
_refine_ls_extinction_method none
_refine_ls_goodness_of_fit_ref 1.033
_refine_ls_hydrogen_treatment constr
_refine_ls_matrix_type full
_refine_ls_number_parameters 228
_refine_ls_number_reflns 3197
_refine_ls_number_restraints 2
_refine_ls_restrained_S_all 1.033
_refine_ls_R_factor_all 0.0622
_refine_ls_R_factor_gt 0.0398
_refine_ls_shift/su_max 0.001
_refine_ls_shift/su_mean 0.000
_refine_ls_structure_factor_coef Fsqd
_refine_ls_weighting_details 'w=1/[\s^2^(Fo^2^)+(0.0087P)^2^+1.3494P] where P=(Fo^2^+2Fc^2^)/3'
_refine_ls_weighting_scheme calc
_refine_ls_wR_factor_gt 0.0831
_refine_ls_wR_factor_ref 0.0926
_reflns_Friedel_coverage 0.502
_reflns_Friedel_fraction_full 0.535
_reflns_Friedel_fraction_max 0.504
_reflns_number_gt 2255
_reflns_number_total 3197
_reflns_threshold_expression 'I > 2\s(I)'
_cod_data_source_file d3ob01317k2.cif
_cod_data_source_block aw_a
_cod_depositor_comments
;
The following automatic conversions were performed:

data item '_diffrn_radiation_probe' value 'X-ray' was changed to
'x-ray' in accordance with the
/home/data/users/saulius/crontab/automatic-downloads/rss-feeds/RSC/lib/dictionaries/cif_core.dic
dictionary named 'cif_core.dic' version 2.4.2 last updated on
2011-04-26.

Automatic conversion script
Id: cif_fix_values 8170 2020-07-09 18:12:32Z antanas 

 Adding full bibliography for 7159578--7159579.cif.
;
_cod_original_cell_volume 1856.5(10)
_cod_database_code 7159578
_shelx_shelxl_version_number 2019/2
_shelx_space_group_comment
;
The symmetry employed for this shelxl refinement is uniquely defined
by the following loop, which should always be used as a source of
symmetry information in preference to the above space-group names.
They are only intended as comments.
;
_shelx_estimated_absorpt_t_max 0.807
_shelx_estimated_absorpt_t_min 0.759
_olex2_refinement_description
;
1. Fixed Uiso
 At 1.2 times of:
  All C(H) groups, All C(H,H) groups
 At 1.5 times of:
  All C(H,H,H) groups
2.a Secondary CH2 refined with riding coordinates:
 C13(H13A,H13B), C11(H11A,H11B)
2.b Aromatic/amide H refined with riding coordinates:
 C1(H1), C4(H4), C5(H5), C6(H6)
2.c X=CH2 refined with riding coordinates:
 C17(H17A,H17B)
2.d Idealised Me refined as rotating group:
 C19(H19A,H19B,H19C), C12(H12A,H12B,H12C)
;
_olex2_submission_special_instructions 'No special instructions were received'
_site XU

loop_
_space_group_symop_operation_xyz
'x, y, z'
'x, -y, z+1/2'
'x+1/2, y+1/2, z'
'x+1/2, -y+1/2, z+1/2'

loop_
_atom_site_label
_atom_site_type_symbol
_atom_site_fract_x
_atom_site_fract_y
_atom_site_fract_z
_atom_site_U_iso_or_equiv
_atom_site_adp_type
_atom_site_occupancy
_atom_site_site_symmetry_order
_atom_site_calc_flag
_atom_site_refinement_flags_posn
_atom_site_refinement_flags_adp
_atom_site_refinement_flags_occupancy
_atom_site_disorder_assembly
_atom_site_disorder_group
Br1 Br 0.53882(11) 0.77391(2) 0.64782(12) 0.1095(3) Uani 1 1 d . . . . .
O2 O 0.3710(5) 0.59554(15) 0.2810(6) 0.0725(10) Uani 1 1 d . . . . .
O4 O 0.8768(5) 0.58524(14) 0.5239(6) 0.0784(11) Uani 1 1 d . . . . .
O5 O 0.6157(7) 0.58488(18) 1.0416(7) 0.1005(15) Uani 1 1 d . . . . .
O3 O 0.6880(5) 0.53053(13) 0.4976(6) 0.0812(12) Uani 1 1 d . . . . .
N1 N 0.6679(7) 0.57485(16) 0.9385(7) 0.0707(13) Uani 1 1 d . . . . .
O1 O 0.3060(5) 0.53628(15) 0.4180(6) 0.0839(12) Uani 1 1 d . . . . .
C7 C 0.3685(7) 0.67448(18) 0.6436(7) 0.0569(12) Uani 1 1 d . . . . .
C20 C 0.6687(6) 0.60977(16) 0.5922(7) 0.0533(11) Uani 1 1 d . . . . .
C10 C 0.3841(7) 0.57098(18) 0.4218(8) 0.0572(13) Uani 1 1 d . . . . .
C16 C 0.7437(6) 0.57095(19) 0.5332(8) 0.0609(13) Uani 1 1 d . . . . .
C8 C 0.4329(6) 0.63886(18) 0.6291(7) 0.0579(12) Uani 1 1 d . . . . .
O6 O 0.8119(6) 0.5782(2) 0.9736(7) 0.1091(16) Uani 1 1 d . . . . .
C1 C 0.2627(10) 0.8039(2) 0.6804(10) 0.094(2) Uani 1 1 d . . . . .
H1 H 0.305843 0.834806 0.686471 0.113 Uiso 1 1 calc R U . . .
C9 C 0.5137(6) 0.59523(14) 0.6022(7) 0.0506(11) Uani 1 1 d . . . . .
C13 C 0.5481(7) 0.55668(17) 0.7520(7) 0.0610(13) Uani 1 1 d . . . . .
H13A H 0.445121 0.548147 0.749964 0.073 Uiso 1 1 calc R U . . .
H13B H 0.592051 0.527487 0.725685 0.073 Uiso 1 1 calc R U . . .
C17 C 0.7345(8) 0.6534(2) 0.6346(10) 0.086(2) Uani 1 1 d . . . . .
H17A H 0.830198 0.660301 0.627886 0.103 Uiso 1 1 calc R U . . .
H17B H 0.685494 0.677344 0.671474 0.103 Uiso 1 1 calc R U . . .
C2 C 0.3424(8) 0.7639(2) 0.6638(9) 0.0734(16) Uani 1 1 d . . . . .
C3 C 0.2848(7) 0.71707(18) 0.6593(8) 0.0625(14) Uani 1 1 d . . . . .
C19 C 0.9567(9) 0.5485(3) 0.4695(11) 0.107(3) Uani 1 1 d . . . . .
H19A H 1.000053 0.523503 0.560769 0.160 Uiso 1 1 calc R U . . .
H19B H 1.045252 0.563085 0.456567 0.160 Uiso 1 1 calc R U . . .
H19C H 0.878089 0.534628 0.355128 0.160 Uiso 1 1 calc R U . . .
C4 C 0.1383(9) 0.7116(2) 0.6651(11) 0.090(2) Uani 1 1 d . . . . .
H4 H 0.096039 0.680583 0.659972 0.108 Uiso 1 1 calc R U . . .
C5 C 0.1186(11) 0.7980(3) 0.6879(11) 0.102(2) Uani 1 1 d . . . . .
H5 H 0.064413 0.825195 0.699420 0.122 Uiso 1 1 calc R U . . .
C6 C 0.0521(13) 0.7523(3) 0.6786(15) 0.112(3) Uani 1 1 d . . . . .
H6 H -0.047027 0.748568 0.681180 0.135 Uiso 1 1 calc R U . . .
C11 C 0.2478(10) 0.5763(3) 0.1010(9) 0.105(2) Uani 1 1 d . . . . .
H11A H 0.290414 0.547311 0.071800 0.126 Uiso 1 1 calc R U . . .
H11B H 0.147081 0.567764 0.104007 0.126 Uiso 1 1 calc R U . . .
C12 C 0.2144(11) 0.6126(3) -0.0331(11) 0.130(3) Uani 1 1 d . . . . .
H12A H 0.165844 0.640413 -0.007623 0.195 Uiso 1 1 calc R U . . .
H12B H 0.139299 0.599875 -0.151370 0.195 Uiso 1 1 calc R U . . .
H12C H 0.315453 0.622009 -0.031296 0.195 Uiso 1 1 calc R U . . .

loop_
_atom_site_aniso_label
_atom_site_aniso_U_11
_atom_site_aniso_U_22
_atom_site_aniso_U_33
_atom_site_aniso_U_23
_atom_site_aniso_U_13
_atom_site_aniso_U_12
Br1 0.1179(6) 0.0705(4) 0.1615(7) 0.0114(5) 0.0842(5) -0.0052(5)
O2 0.069(3) 0.077(3) 0.062(2) 0.000(2) 0.023(2) -0.013(2)
O4 0.059(2) 0.089(3) 0.095(3) -0.016(2) 0.044(2) -0.007(2)
O5 0.133(5) 0.095(3) 0.079(3) -0.014(3) 0.055(3) 0.007(3)
O3 0.087(3) 0.062(2) 0.106(3) -0.025(2) 0.055(3) -0.009(2)
N1 0.080(4) 0.053(3) 0.067(3) 0.006(2) 0.025(3) 0.001(3)
O1 0.079(3) 0.077(2) 0.086(3) -0.008(2) 0.031(2) -0.031(2)
C7 0.065(3) 0.049(3) 0.058(3) 0.004(2) 0.031(3) 0.005(2)
C20 0.050(3) 0.047(2) 0.062(3) -0.004(2) 0.026(2) -0.004(2)
C10 0.059(3) 0.048(3) 0.064(3) 0.002(3) 0.029(3) 0.001(3)
C16 0.049(3) 0.063(3) 0.064(3) -0.004(3) 0.022(3) 0.001(2)
C8 0.057(3) 0.054(3) 0.064(4) 0.001(2) 0.031(3) -0.002(2)
O6 0.076(3) 0.124(4) 0.098(4) 0.009(3) 0.018(3) -0.023(3)
C1 0.115(6) 0.056(3) 0.108(6) 0.000(3) 0.050(5) 0.022(4)
C9 0.050(3) 0.043(2) 0.055(3) 0.000(2) 0.022(3) 0.001(2)
C13 0.066(3) 0.049(3) 0.068(4) -0.004(2) 0.032(3) -0.005(2)
C17 0.067(4) 0.061(3) 0.136(6) -0.013(4) 0.054(4) -0.009(3)
C2 0.084(4) 0.061(3) 0.077(4) 0.010(3) 0.039(3) 0.010(3)
C3 0.078(4) 0.052(3) 0.060(3) 0.005(2) 0.035(3) 0.010(3)
C19 0.079(5) 0.139(6) 0.124(6) -0.023(5) 0.065(5) 0.010(4)
C4 0.094(5) 0.072(4) 0.128(6) 0.008(4) 0.072(5) 0.015(3)
C5 0.130(7) 0.077(4) 0.107(6) 0.009(4) 0.063(5) 0.044(4)
C6 0.121(6) 0.089(4) 0.158(8) 0.019(6) 0.092(6) 0.040(6)
C11 0.102(6) 0.109(5) 0.065(5) -0.003(4) 0.008(4) -0.028(4)
C12 0.118(7) 0.145(8) 0.088(6) 0.009(6) 0.017(5) 0.001(6)

loop_
_atom_type_symbol
_atom_type_description
_atom_type_scat_dispersion_real
_atom_type_scat_dispersion_imag
_atom_type_scat_source
C C 0.0033 0.0016 'International Tables Vol C Tables 4.2.6.8 and 6.1.1.4'
H H 0.0000 0.0000 'International Tables Vol C Tables 4.2.6.8 and 6.1.1.4'
Br Br -0.2901 2.4595 'International Tables Vol C Tables 4.2.6.8 and 6.1.1.4'
N N 0.0061 0.0033 'International Tables Vol C Tables 4.2.6.8 and 6.1.1.4'
O O 0.0106 0.0060 'International Tables Vol C Tables 4.2.6.8 and 6.1.1.4'

loop_
_geom_angle_atom_site_label_1
_geom_angle_atom_site_label_2
_geom_angle_atom_site_label_3
_geom_angle
_geom_angle_site_symmetry_1
_geom_angle_site_symmetry_3
_geom_angle_publ_flag
C10 O2 C11 115.0(5) . . ?
C16 O4 C19 115.9(5) . . ?
O5 N1 O6 125.0(6) . . ?
O5 N1 C13 118.0(5) . . ?
O6 N1 C13 117.0(6) . . ?
C8 C7 C3 178.1(6) . . ?
C16 C20 C9 115.4(4) . . ?
C17 C20 C16 121.3(5) . . ?
C17 C20 C9 123.3(5) . . ?
O2 C10 C9 110.2(4) . . ?
O1 C10 O2 126.6(6) . . ?
O1 C10 C9 123.1(5) . . ?
O4 C16 C20 113.5(4) . . ?
O3 C16 O4 123.9(5) . . ?
O3 C16 C20 122.5(5) . . ?
C7 C8 C9 177.0(5) . . ?
C2 C1 H1 120.3 . . ?
C2 C1 C5 119.4(6) . . ?
C5 C1 H1 120.3 . . ?
C20 C9 C10 111.5(4) . . ?
C20 C9 C13 112.8(4) . . ?
C8 C9 C20 110.4(4) . . ?
C8 C9 C10 106.4(4) . . ?
C8 C9 C13 110.7(4) . . ?
C13 C9 C10 104.7(4) . . ?
N1 C13 C9 112.0(4) . . ?
N1 C13 H13A 109.2 . . ?
N1 C13 H13B 109.2 . . ?
C9 C13 H13A 109.2 . . ?
C9 C13 H13B 109.2 . . ?
H13A C13 H13B 107.9 . . ?
C20 C17 H17A 120.0 . . ?
C20 C17 H17B 120.0 . . ?
H17A C17 H17B 120.0 . . ?
C1 C2 Br1 117.9(5) . . ?
C1 C2 C3 122.2(6) . . ?
C3 C2 Br1 120.0(4) . . ?
C2 C3 C7 122.8(5) . . ?
C4 C3 C7 119.3(5) . . ?
C4 C3 C2 117.9(5) . . ?
O4 C19 H19A 109.5 . . ?
O4 C19 H19B 109.5 . . ?
O4 C19 H19C 109.5 . . ?
H19A C19 H19B 109.5 . . ?
H19A C19 H19C 109.5 . . ?
H19B C19 H19C 109.5 . . ?
C3 C4 H4 119.5 . . ?
C3 C4 C6 121.0(7) . . ?
C6 C4 H4 119.5 . . ?
C1 C5 H5 119.4 . . ?
C1 C5 C6 121.3(6) . . ?
C6 C5 H5 119.4 . . ?
C4 C6 H6 120.9 . . ?
C5 C6 C4 118.2(8) . . ?
C5 C6 H6 120.9 . . ?
O2 C11 H11A 109.9 . . ?
O2 C11 H11B 109.9 . . ?
H11A C11 H11B 108.3 . . ?
C12 C11 O2 108.8(6) . . ?
C12 C11 H11A 109.9 . . ?
C12 C11 H11B 109.9 . . ?
C11 C12 H12A 109.5 . . ?
C11 C12 H12B 109.5 . . ?
C11 C12 H12C 109.5 . . ?
H12A C12 H12B 109.5 . . ?
H12A C12 H12C 109.5 . . ?
H12B C12 H12C 109.5 . . ?

loop_
_geom_bond_atom_site_label_1
_geom_bond_atom_site_label_2
_geom_bond_distance
_geom_bond_site_symmetry_2
_geom_bond_publ_flag
Br1 C2 1.899(6) . ?
O2 C10 1.309(7) . ?
O2 C11 1.481(8) . ?
O4 C16 1.326(6) . ?
O4 C19 1.444(7) . ?
O5 N1 1.201(6) . ?
O3 C16 1.200(6) . ?
N1 O6 1.219(7) . ?
N1 C13 1.499(7) . ?
O1 C10 1.186(6) . ?
C7 C8 1.181(7) . ?
C7 C3 1.442(7) . ?
C20 C16 1.478(7) . ?
C20 C9 1.524(7) . ?
C20 C17 1.313(7) . ?
C10 C9 1.555(7) . ?
C8 C9 1.484(7) . ?
C1 H1 0.9300 . ?
C1 C2 1.365(8) . ?
C1 C5 1.369(10) . ?
C9 C13 1.551(6) . ?
C13 H13A 0.9700 . ?
C13 H13B 0.9700 . ?
C17 H17A 0.9300 . ?
C17 H17B 0.9300 . ?
C2 C3 1.385(7) . ?
C3 C4 1.383(8) . ?
C19 H19A 0.9600 . ?
C19 H19B 0.9600 . ?
C19 H19C 0.9600 . ?
C4 H4 0.9300 . ?
C4 C6 1.407(9) . ?
C5 H5 0.9300 . ?
C5 C6 1.382(11) . ?
C6 H6 0.9300 . ?
C11 H11A 0.9700 . ?
C11 H11B 0.9700 . ?
C11 C12 1.418(10) . ?
C12 H12A 0.9600 . ?
C12 H12B 0.9600 . ?
C12 H12C 0.9600 . ?

loop_
_geom_torsion_atom_site_label_1
_geom_torsion_atom_site_label_2
_geom_torsion_atom_site_label_3
_geom_torsion_atom_site_label_4
_geom_torsion
_geom_torsion_site_symmetry_1
_geom_torsion_site_symmetry_2
_geom_torsion_site_symmetry_3
_geom_torsion_site_symmetry_4
_geom_torsion_publ_flag
Br1 C2 C3 C7 0.3(8) . . . . ?
Br1 C2 C3 C4 -177.8(5) . . . . ?
O2 C10 C9 C20 -44.4(5) . . . . ?
O2 C10 C9 C8 76.1(5) . . . . ?
O2 C10 C9 C13 -166.6(4) . . . . ?
O5 N1 C13 C9 107.5(5) . . . . ?
O1 C10 C9 C20 138.4(5) . . . . ?
O1 C10 C9 C8 -101.2(6) . . . . ?
O1 C10 C9 C13 16.1(7) . . . . ?
C7 C3 C4 C6 -179.4(7) . . . . ?
C20 C9 C13 N1 60.5(5) . . . . ?
C10 O2 C11 C12 164.4(7) . . . . ?
C10 C9 C13 N1 -178.1(4) . . . . ?
C16 C20 C9 C10 -51.5(5) . . . . ?
C16 C20 C9 C8 -169.6(4) . . . . ?
C16 C20 C9 C13 66.0(6) . . . . ?
C8 C9 C13 N1 -63.8(6) . . . . ?
O6 N1 C13 C9 -72.6(6) . . . . ?
C1 C2 C3 C7 -179.4(6) . . . . ?
C1 C2 C3 C4 2.4(10) . . . . ?
C1 C5 C6 C4 1.4(13) . . . . ?
C9 C20 C16 O4 179.1(5) . . . . ?
C9 C20 C16 O3 -0.9(8) . . . . ?
C17 C20 C16 O4 -1.7(8) . . . . ?
C17 C20 C16 O3 178.3(6) . . . . ?
C17 C20 C9 C10 129.4(6) . . . . ?
C17 C20 C9 C8 11.3(7) . . . . ?
C17 C20 C9 C13 -113.2(6) . . . . ?
C2 C1 C5 C6 -0.2(12) . . . . ?
C2 C3 C4 C6 -1.2(11) . . . . ?
C3 C4 C6 C5 -0.7(13) . . . . ?
C19 O4 C16 O3 -0.9(9) . . . . ?
C19 O4 C16 C20 179.1(5) . . . . ?
C5 C1 C2 Br1 178.5(6) . . . . ?
C5 C1 C2 C3 -1.8(11) . . . . ?
C11 O2 C10 O1 -1.5(9) . . . . ?
C11 O2 C10 C9 -178.7(5) . . . . ?
